data_7118599
loop_
_publ_author_name
'Itazaki, Masumi'
'Katsube, Shinya'
'Kamitani, Masahiro'
'Nakazawa, Hiroshi'

_publ_section_title
;
 Synthesis of vinylphosphines and unsymmetric diphosphines: iron-catalyzed
 selective hydrophosphination reaction of alkynes and vinylphosphines with
 secondary phosphines.
;
_journal_issue 15
_journal_name_full 'Chemical communications (Cambridge, England)'
_journal_page_first 3163
_journal_page_last 3166
_journal_paper_doi 10.1039/c5cc10185a
_journal_volume 52
_journal_year 2016
_chemical_formula_moiety 'C21 H19 P'
_chemical_formula_sum 'C21 H19 P'
_chemical_formula_weight 302.33
_space_group_IT_number 1
_symmetry_cell_setting triclinic
_symmetry_Int_Tables_number 1
_symmetry_space_group_name_Hall 'P 1'
_symmetry_space_group_name_H-M 'P 1'
_audit_update_record
;
2015-12-10 deposited with the CCDC.
2016-01-14 downloaded from the CCDC.
;
_cell_angle_alpha 101.836(8)
_cell_angle_beta 101.813(6)
_cell_angle_gamma 92.712(6)
_cell_formula_units_Z 1
_cell_length_a 5.6674(19)
_cell_length_b 8.267(3)
_cell_length_c 9.097(3)
_cell_measurement_reflns_used 1949
_cell_measurement_temperature 200(2)
_cell_measurement_theta_max 27.4835
_cell_measurement_theta_min 4.7849
_cell_volume 406.5(2)
_computing_cell_refinement 'CrystalClear (Rigaku, 2001)'
_computing_data_collection 'CrystalClear (Rigaku, 2001)'
_computing_data_reduction 'CrystalClear (Rigaku, 2001)'
_computing_molecular_graphics 'Ortep-3 for Windows (Farrugia, 1997)'
_computing_publication_material SHELXL97
_computing_structure_refinement 'SHELXL-97 (Sheldrick, 1997)'
_computing_structure_solution 'SIR97 (Altomare <i>et al.</i>,  1999)'
_diffrn_ambient_temperature 200(2)
_diffrn_detector_area_resol_mean 7.32
_diffrn_measured_fraction_theta_full 0.979
_diffrn_measured_fraction_theta_max 0.974
_diffrn_measurement_details
;
scan:
    Number of images: 360
               Slice: -80.0000 - 100.0000
         Image width: 0.5000
            Exp time: 10.0000
       Rotation axis: Phi
               Omega: 0.0000
                 Chi: 0.0000
                 Phi: 0.0000
                 XTD: 35.1877
              2theta: 9.8037
scan:
    Number of images: 100
               Slice: -30.0000 - 20.0000
         Image width: 0.5000
            Exp time: 10.0000
       Rotation axis: Omega
               Omega: 0.0000
                 Chi: 90.0000
                 Phi: 0.0000
                 XTD: 35.1877
              2theta: 9.8037
scan:
    Number of images: 100
               Slice: -30.0000 - 20.0000
         Image width: 0.5000
            Exp time: 10.0000
       Rotation axis: Omega
               Omega: 0.0000
                 Chi: 90.0000
                 Phi: 90.0000
                 XTD: 35.1877
              2theta: 9.8037
scan:
    Number of images: 100
               Slice: -30.0000 - 20.0000
         Image width: 0.5000
            Exp time: 10.0000
       Rotation axis: Omega
               Omega: 0.0000
                 Chi: 90.0000
                 Phi: 180.0000
                 XTD: 35.1877
              2theta: 9.8037

;
_diffrn_measurement_device 'Mercury CCD (2x2 bin mode)'
_diffrn_measurement_device_details 'AFC7: Eulerian 3-circle'
_diffrn_measurement_device_type 'Rigaku/MSC Mercury CCD'
_diffrn_measurement_method '\w and \f'
_diffrn_radiation_detector CCD
_diffrn_radiation_monochromator 'Graphite Monochromator'
_diffrn_radiation_source 'Rotating Anode'
_diffrn_radiation_type MoK\a
_diffrn_radiation_wavelength 0.71070
_diffrn_reflns_av_R_equivalents 0.0357
_diffrn_reflns_av_sigmaI/netI 0.0595
_diffrn_reflns_limit_h_max 7
_diffrn_reflns_limit_h_min -6
_diffrn_reflns_limit_k_max 8
_diffrn_reflns_limit_k_min -10
_diffrn_reflns_limit_l_max 11
_diffrn_reflns_limit_l_min -11
_diffrn_reflns_number 4016
_diffrn_reflns_reduction_process 'Lp corrections applied'
_diffrn_reflns_theta_full 25.00
_diffrn_reflns_theta_max 27.48
_diffrn_reflns_theta_min 4.79
_diffrn_source_current 280.0000
_diffrn_source_power 16.8000
_diffrn_source_voltage 60.0000
_exptl_absorpt_coefficient_mu 0.163
_exptl_absorpt_correction_T_max 0.9903
_exptl_absorpt_correction_T_min 0.9681
_exptl_absorpt_correction_type multi-scan
_exptl_absorpt_process_details '(Jacobson, 1998)'
_exptl_crystal_colour Colorless
_exptl_crystal_density_diffrn 1.235
_exptl_crystal_density_method 'not measured'
_exptl_crystal_description Prism
_exptl_crystal_F_000 160
_exptl_crystal_preparation 'mounted on the CryoLoop with Palaton oil and placed in N2 stream at 200(2) K'
_exptl_crystal_size_max 0.20
_exptl_crystal_size_mid 0.10
_exptl_crystal_size_min 0.06
_refine_diff_density_max 0.237
_refine_diff_density_min -0.204
_refine_diff_density_rms 0.044
_refine_ls_abs_structure_details 'Flack H D (1983), Acta Cryst. A39, 876-881'
_refine_ls_abs_structure_Flack 0.02(11)
_refine_ls_extinction_method none
_refine_ls_goodness_of_fit_ref 1.052
_refine_ls_hydrogen_treatment mixed
_refine_ls_matrix_type full
_refine_ls_number_parameters 264
_refine_ls_number_reflns 2565
_refine_ls_number_restraints 3
_refine_ls_restrained_S_all 1.051
_refine_ls_R_factor_all 0.0463
_refine_ls_R_factor_gt 0.0439
_refine_ls_shift/su_max 0.000
_refine_ls_shift/su_mean 0.000
_refine_ls_structure_factor_coef Fsqd
_refine_ls_weighting_details 'calc w=1/[\s^2^(Fo^2^)+(0.0368P)^2^+0.1449P] where P=(Fo^2^+2Fc^2^)/3'
_refine_ls_weighting_scheme calc
_refine_ls_wR_factor_gt 0.0984
_refine_ls_wR_factor_ref 0.0997
_reflns_number_gt 2468
_reflns_number_total 2565
_reflns_threshold_expression >2sigma(I)
_cod_data_source_file c5cc10185a2.cif
_cod_data_source_block KSY-121
_cod_depositor_comments
;
The following automatic conversions were performed:

'_exptl_absorpt_correction_type' value 'Multi-scan' changed to
'multi-scan' according to
/usr/data/users/saulius/crontab/automatic-downloads/rss-feeds/RSC/lib/dictionaries/cif_core.dic
dictionary named 'cif_core.dic' version 2.4.2 from 2011-04-26.

Automatic conversion script
Id: cif_fix_values 4268 2015-11-12 08:31:59Z antanas 

 Adding full bibliography for 7118599--7118607.cif.
;
_cod_database_code 7118599

loop_
_symmetry_equiv_pos_as_xyz
'x, y, z'

loop_
_atom_site_label
_atom_site_type_symbol
_atom_site_fract_x
_atom_site_fract_y
_atom_site_fract_z
_atom_site_U_iso_or_equiv
_atom_site_adp_type
_atom_site_occupancy
_atom_site_symmetry_multiplicity
_atom_site_calc_flag
_atom_site_refinement_flags
P1 P 0.50156(10) 0.80028(8) 0.80169(8) 0.02553(18) Uani 1 1 d .
C1 C 0.4881(5) 1.0023(3) 0.7451(3) 0.0232(5) Uani 1 1 d .
C2 C 0.2830(5) 1.0510(4) 0.6590(3) 0.0287(6) Uani 1 1 d .
H2A H 0.135(6) 0.977(4) 0.626(4) 0.030(8) Uiso 1 1 d .
C3 C 0.2881(6) 1.2019(4) 0.6157(4) 0.0329(7) Uani 1 1 d .
H3A H 0.141(7) 1.226(4) 0.547(4) 0.040(9) Uiso 1 1 d .
C4 C 0.4989(6) 1.3074(4) 0.6591(4) 0.0341(7) Uani 1 1 d .
H4A H 0.489(6) 1.405(5) 0.630(4) 0.044(10) Uiso 1 1 d .
C5 C 0.7028(6) 1.2611(4) 0.7444(4) 0.0376(8) Uani 1 1 d .
H5A H 0.861(8) 1.338(5) 0.781(5) 0.060(12) Uiso 1 1 d .
C6 C 0.6999(5) 1.1092(4) 0.7859(4) 0.0316(7) Uani 1 1 d .
H6A H 0.834(6) 1.073(4) 0.845(4) 0.038(9) Uiso 1 1 d .
C7 C 0.5585(5) 0.8758(4) 1.0118(4) 0.0279(6) Uani 1 1 d .
C8 C 0.7712(6) 0.8386(4) 1.1006(4) 0.0338(7) Uani 1 1 d .
H8A H 0.867(7) 0.767(5) 1.049(5) 0.049(11) Uiso 1 1 d .
C9 C 0.8327(6) 0.9026(4) 1.2586(4) 0.0403(8) Uani 1 1 d .
H9A H 0.975(8) 0.874(5) 1.313(5) 0.057(12) Uiso 1 1 d .
C10 C 0.6839(7) 1.0030(4) 1.3298(4) 0.0375(8) Uani 1 1 d .
H10A H 0.720(6) 1.042(4) 1.439(5) 0.042(10) Uiso 1 1 d .
C11 C 0.4698(7) 1.0384(4) 1.2427(4) 0.0382(8) Uani 1 1 d .
H11A H 0.357(6) 1.107(4) 1.293(4) 0.040(9) Uiso 1 1 d .
C12 C 0.4104(6) 0.9757(4) 1.0853(4) 0.0334(7) Uani 1 1 d .
H12A H 0.267(6) 1.003(4) 1.033(4) 0.024(8) Uiso 1 1 d .
C13 C 0.1847(5) 0.7231(4) 0.7552(4) 0.0299(6) Uani 1 1 d .
H13A H 0.112(7) 0.749(5) 0.841(5) 0.054(11) Uiso 1 1 d .
C14 C 0.0538(5) 0.6346(3) 0.6202(4) 0.0289(6) Uani 1 1 d .
H14A H -0.111(6) 0.599(4) 0.611(4) 0.029(8) Uiso 1 1 d .
C15 C 0.1197(5) 0.5814(3) 0.4723(3) 0.0259(6) Uani 1 1 d .
C16 C 0.3200(5) 0.6514(3) 0.4311(4) 0.0294(6) Uani 1 1 d .
H16A H 0.425(6) 0.749(4) 0.506(4) 0.031(8) Uiso 1 1 d .
C17 C 0.3771(6) 0.5917(4) 0.2913(4) 0.0298(7) Uani 1 1 d .
H17A H 0.522(6) 0.643(4) 0.258(4) 0.031(8) Uiso 1 1 d .
C18 C 0.2363(6) 0.4612(4) 0.1827(4) 0.0339(7) Uani 1 1 d .
C19 C 0.0341(6) 0.3921(4) 0.2214(4) 0.0364(7) Uani 1 1 d .
H19A H -0.082(7) 0.308(4) 0.138(4) 0.039(9) Uiso 1 1 d .
C20 C -0.0237(6) 0.4519(4) 0.3612(4) 0.0323(7) Uani 1 1 d .
H20A H -0.162(7) 0.410(4) 0.381(4) 0.041(10) Uiso 1 1 d .
C21 C 0.3048(8) 0.4006(5) 0.0315(4) 0.0486(9) Uani 1 1 d .
H21A H 0.2780 0.4848 -0.0303 0.073 Uiso 1 1 calc R
H21B H 0.2051 0.2975 -0.0237 0.073 Uiso 1 1 calc R
H21C H 0.4760 0.3798 0.0498 0.073 Uiso 1 1 calc R

loop_
_atom_site_aniso_label
_atom_site_aniso_U_11
_atom_site_aniso_U_22
_atom_site_aniso_U_33
_atom_site_aniso_U_23
_atom_site_aniso_U_13
_atom_site_aniso_U_12
P1 0.0267(4) 0.0267(3) 0.0252(4) 0.0072(3) 0.0084(3) 0.0039(2)
C1 0.0251(13) 0.0283(14) 0.0172(14) 0.0037(10) 0.0077(10) 0.0039(11)
C2 0.0250(14) 0.0288(15) 0.0297(17) 0.0059(12) 0.0020(12) -0.0020(11)
C3 0.0302(16) 0.0357(16) 0.0330(19) 0.0105(13) 0.0036(14) 0.0065(12)
C4 0.0400(18) 0.0294(15) 0.0362(19) 0.0130(13) 0.0100(14) 0.0048(12)
C5 0.0340(18) 0.0335(17) 0.043(2) 0.0081(14) 0.0071(14) -0.0079(13)
C6 0.0232(15) 0.0361(17) 0.0358(19) 0.0137(13) 0.0012(12) 0.0009(12)
C7 0.0288(15) 0.0323(15) 0.0244(16) 0.0122(11) 0.0050(12) -0.0005(11)
C8 0.0277(16) 0.0408(17) 0.0374(19) 0.0155(14) 0.0097(13) 0.0052(13)
C9 0.0301(17) 0.054(2) 0.037(2) 0.0214(16) -0.0035(14) -0.0022(15)
C10 0.0420(19) 0.046(2) 0.0226(18) 0.0102(14) 0.0023(14) -0.0080(14)
C11 0.046(2) 0.0391(18) 0.0277(18) 0.0024(13) 0.0093(15) 0.0027(14)
C12 0.0322(17) 0.0366(17) 0.0313(19) 0.0093(13) 0.0038(14) 0.0089(13)
C13 0.0315(16) 0.0305(15) 0.0323(18) 0.0083(12) 0.0160(14) 0.0024(11)
C14 0.0267(15) 0.0294(15) 0.0335(18) 0.0106(12) 0.0103(12) -0.0006(11)
C15 0.0245(14) 0.0225(13) 0.0300(16) 0.0088(11) 0.0014(11) 0.0019(10)
C16 0.0325(16) 0.0257(14) 0.0294(17) 0.0057(11) 0.0067(12) -0.0010(11)
C17 0.0319(18) 0.0286(15) 0.0285(18) 0.0050(12) 0.0072(13) 0.0015(12)
C18 0.0402(17) 0.0337(16) 0.0279(18) 0.0080(12) 0.0054(13) 0.0090(13)
C19 0.0354(17) 0.0335(17) 0.0316(19) 0.0014(13) -0.0049(14) -0.0032(13)
C20 0.0254(15) 0.0319(16) 0.038(2) 0.0107(13) 0.0023(13) -0.0007(12)
C21 0.060(2) 0.051(2) 0.030(2) 0.0002(15) 0.0094(17) 0.0064(17)

loop_
_atom_type_symbol
_atom_type_description
_atom_type_scat_dispersion_real
_atom_type_scat_dispersion_imag
_atom_type_scat_source
C C 0.0033 0.0016 'International Tables Vol C Tables 4.2.6.8 and 6.1.1.4'
H H 0.0000 0.0000 'International Tables Vol C Tables 4.2.6.8 and 6.1.1.4'
P P 0.1023 0.0942 'International Tables Vol C Tables 4.2.6.8 and 6.1.1.4'

loop_
_geom_angle_atom_site_label_1
_geom_angle_atom_site_label_2
_geom_angle_atom_site_label_3
_geom_angle
C13 P1 C7 101.91(14)
C13 P1 C1 101.90(13)
C7 P1 C1 98.70(12)
C2 C1 C6 118.2(2)
C2 C1 P1 124.0(2)
C6 C1 P1 117.8(2)
C3 C2 C1 121.0(3)
C3 C2 H2A 119.1(19)
C1 C2 H2A 119.9(19)
C4 C3 C2 120.1(3)
C4 C3 H3A 122(2)
C2 C3 H3A 117(2)
C5 C4 C3 119.6(3)
C5 C4 H4A 125(2)
C3 C4 H4A 116(2)
C4 C5 C6 120.6(3)
C4 C5 H5A 122(2)
C6 C5 H5A 118(2)
C5 C6 C1 120.6(3)
C5 C6 H6A 124(2)
C1 C6 H6A 116(2)
C12 C7 C8 118.2(3)
C12 C7 P1 123.7(2)
C8 C7 P1 118.0(2)
C9 C8 C7 120.5(3)
C9 C8 H8A 122(2)
C7 C8 H8A 117(2)
C10 C9 C8 120.5(3)
C10 C9 H9A 122(3)
C8 C9 H9A 118(3)
C9 C10 C11 119.3(4)
C9 C10 H10A 121(2)
C11 C10 H10A 120(2)
C12 C11 C10 120.0(3)
C12 C11 H11A 120(2)
C10 C11 H11A 120(2)
C7 C12 C11 121.5(3)
C7 C12 H12A 122(2)
C11 C12 H12A 116(2)
C14 C13 P1 127.9(2)
C14 C13 H13A 120(2)
P1 C13 H13A 112(2)
C13 C14 C15 130.6(3)
C13 C14 H14A 120(2)
C15 C14 H14A 110(2)
C16 C15 C20 116.4(3)
C16 C15 C14 124.4(3)
C20 C15 C14 119.2(3)
C17 C16 C15 121.6(3)
C17 C16 H16A 119(2)
C15 C16 H16A 119(2)
C16 C17 C18 121.7(3)
C16 C17 H17A 122.7(18)
C18 C17 H17A 115.6(18)
C17 C18 C19 117.3(3)
C17 C18 C21 119.9(3)
C19 C18 C21 122.8(3)
C20 C19 C18 121.1(3)
C20 C19 H19A 120(2)
C18 C19 H19A 118(2)
C19 C20 C15 121.9(3)
C19 C20 H20A 119(2)
C15 C20 H20A 119(2)
C18 C21 H21A 109.5
C18 C21 H21B 109.5
H21A C21 H21B 109.5
C18 C21 H21C 109.5
H21A C21 H21C 109.5
H21B C21 H21C 109.5

loop_
_geom_bond_atom_site_label_1
_geom_bond_atom_site_label_2
_geom_bond_distance
P1 C13 1.811(3)
P1 C7 1.841(3)
P1 C1 1.846(3)
C1 C2 1.388(4)
C1 C6 1.394(4)
C2 C3 1.384(4)
C2 H2A 0.97(3)
C3 C4 1.382(5)
C3 H3A 0.99(4)
C4 C5 1.371(5)
C4 H4A 0.90(4)
C5 C6 1.384(4)
C5 H5A 1.03(4)
C6 H6A 0.93(4)
C7 C12 1.379(4)
C7 C8 1.393(4)
C8 C9 1.390(5)
C8 H8A 0.94(4)
C9 C10 1.375(6)
C9 H9A 0.92(4)
C10 C11 1.386(5)
C10 H10A 0.95(4)
C11 C12 1.383(5)
C11 H11A 1.00(4)
C12 H12A 0.92(3)
C13 C14 1.342(4)
C13 H13A 0.94(4)
C14 C15 1.456(4)
C14 H14A 0.95(3)
C15 C16 1.402(4)
C15 C20 1.402(4)
C16 C17 1.375(4)
C16 H16A 1.02(3)
C17 C18 1.391(4)
C17 H17A 1.03(3)
C18 C19 1.396(5)
C18 C21 1.499(5)
C19 C20 1.377(5)
C19 H19A 1.01(4)
C20 H20A 0.91(4)
C21 H21A 0.9800
C21 H21B 0.9800
C21 H21C 0.9800

loop_
_geom_torsion_atom_site_label_1
_geom_torsion_atom_site_label_2
_geom_torsion_atom_site_label_3
_geom_torsion_atom_site_label_4
_geom_torsion
C13 P1 C1 C2 -12.1(3)
C7 P1 C1 C2 -116.3(2)
C13 P1 C1 C6 170.8(2)
C7 P1 C1 C6 66.5(2)
C6 C1 C2 C3 -0.4(4)
P1 C1 C2 C3 -177.6(3)
C1 C2 C3 C4 -0.5(5)
C2 C3 C4 C5 0.3(5)
C3 C4 C5 C6 0.7(5)
C4 C5 C6 C1 -1.6(5)
C2 C1 C6 C5 1.4(4)
P1 C1 C6 C5 178.8(2)
C13 P1 C7 C12 -48.0(3)
C1 P1 C7 C12 56.2(3)
C13 P1 C7 C8 136.3(2)
C1 P1 C7 C8 -119.5(2)
C12 C7 C8 C9 -0.8(4)
P1 C7 C8 C9 175.2(2)
C7 C8 C9 C10 0.3(5)
C8 C9 C10 C11 0.8(5)
C9 C10 C11 C12 -1.3(5)
C8 C7 C12 C11 0.2(4)
P1 C7 C12 C11 -175.5(2)
C10 C11 C12 C7 0.9(5)
C7 P1 C13 C14 -170.8(3)
C1 P1 C13 C14 87.5(3)
P1 C13 C14 C15 -3.1(5)
C13 C14 C15 C16 -18.3(5)
C13 C14 C15 C20 161.9(3)
C20 C15 C16 C17 -2.3(4)
C14 C15 C16 C17 177.8(3)
C15 C16 C17 C18 1.3(5)
C16 C17 C18 C19 -0.2(4)
C16 C17 C18 C21 179.8(3)
C17 C18 C19 C20 0.4(5)
C21 C18 C19 C20 -179.6(3)
C18 C19 C20 C15 -1.6(5)
C16 C15 C20 C19 2.5(4)
C14 C15 C20 C19 -177.6(3)
